data_7203733
loop_
_publ_author_name
'McMurtrie, John'
'Dance, Ian'

_publ_section_title
;
 Engineering the metal-terpy grid with complexes containing 4?-hydroxy
 terpyridine
;
_journal_issue 36
_journal_name_full CrystEngComm
_journal_page_first 230
_journal_paper_doi 10.1039/b500989h
_journal_volume 7
_journal_year 2005
_chemical_formula_moiety 'C30 H22 Fe N6 O2 2+,2(B F4 1-),H2 O'
_chemical_formula_sum 'C30 H24 B2 F8 Fe N6 O3'
_chemical_formula_weight 746.0
_space_group_IT_number 2
_symmetry_cell_setting triclinic
_symmetry_space_group_name_Hall '-P 1'
_symmetry_space_group_name_H-M 'P -1'
_atom_type_scat_source 'International Tables for X-ray Crystallography, Vol. IV'
_audit_creation_method 'RAELSPUB and manual entry'
_cell_angle_alpha 78.80(4)
_cell_angle_beta 78.24(4)
_cell_angle_gamma 87.93(3)
_cell_formula_units_Z 2
_cell_length_a 8.668(5)
_cell_length_b 9.278(6)
_cell_length_c 20.214(9)
_cell_measurement_reflns_used 25
_cell_measurement_temperature 294
_cell_measurement_theta_max 18
_cell_measurement_theta_min 15
_cell_volume 1561.2(16)
_computing_cell_refinement 'CAD4 Version 5.0, 1989'
_computing_data_collection 'CAD4 Version 5.0, 1989'
_computing_data_reduction 'Local program'
_computing_molecular_graphics 'ORTEP-II, (Johnson, 1976)'
_computing_publication_material 'Local programs'
_computing_structure_refinement 'RAELS, (Rae, 1989)'
_computing_structure_solution 'SIR92 (Altomare et al, 1994)'
_diffrn_measurement_device_type 'Nonius CAD-4'
_diffrn_measurement_method \w--2\q
_diffrn_radiation_type 'Mo K\a'
_diffrn_radiation_wavelength 0.71073
_diffrn_reflns_av_R_equivalents 0.012
_diffrn_reflns_limit_h_max 10
_diffrn_reflns_limit_h_min -10
_diffrn_reflns_limit_k_max 11
_diffrn_reflns_limit_k_min -11
_diffrn_reflns_limit_l_max 24
_diffrn_reflns_limit_l_min 0
_diffrn_reflns_number 5584
_diffrn_reflns_theta_max 25
_diffrn_standards_decay_% 0
_diffrn_standards_interval_time 30min
_diffrn_standards_number 1
_exptl_absorpt_coefficient_mu 0.570
_exptl_absorpt_correction_type none
_exptl_crystal_colour purple
_exptl_crystal_density_diffrn 1.59
_exptl_crystal_density_method 'not measured'
_exptl_crystal_description irregular
_exptl_crystal_F_000 756.0
_exptl_crystal_size_rad 0.1
_refine_diff_density_max 0.81
_refine_diff_density_min -1.11
_refine_ls_extinction_method none
_refine_ls_goodness_of_fit_ref 1.95
_refine_ls_hydrogen_treatment noref
_refine_ls_number_parameters 149
_refine_ls_number_reflns 4174
_refine_ls_R_factor_gt 0.053
_refine_ls_shift/su_max 0.003
_refine_ls_structure_factor_coef F
_refine_ls_weighting_details 'w = 1/[\s^2^(F) + 0.0004F^2^]'
_refine_ls_weighting_scheme calc
_refine_ls_wR_factor_ref 0.081
_reflns_number_gt 4174
_reflns_number_total 5415
_reflns_threshold_expression I>2\s(I)
_cod_data_source_file b500989h.txt
_cod_data_source_block crystal_2a
_cod_original_cell_volume 1561(1)
_cod_database_code 7203733

loop_
_symmetry_equiv_pos_site_id
_symmetry_equiv_pos_as_xyz
1 x,y,z
2 -x,-y,-z

loop_
_atom_site_label
_atom_site_fract_x
_atom_site_fract_y
_atom_site_fract_z
_atom_site_U_iso_or_equiv
_atom_site_adp_type
_atom_site_type_symbol
_atom_site_occupancy
Fe 0.49326(6) 0.63798(6) 0.24545(3) 0.0299(2) Uani Fe 1.0
O1A 0.7350(4) 0.7789(4) -0.0582(1) 0.068(1) Uani O 1.0
N1A 0.7025(2) 0.7135(3) 0.2453(1) 0.0332(4) Uani N 1.0
N2A 0.5715(3) 0.6775(2) 0.1498(1) 0.0306(5) Uani N 1.0
N3A 0.3113(3) 0.5708(3) 0.2140(1) 0.0337(5) Uani N 1.0
C1A 0.7614(3) 0.7308(3) 0.3001(1) 0.0417(5) Uani C 1.0
C2A 0.9066(4) 0.7952(4) 0.2933(2) 0.0486(5) Uani C 1.0
C3A 0.9951(3) 0.8439(3) 0.2286(2) 0.0466(5) Uani C 1.0
C4A 0.9370(3) 0.8273(3) 0.1714(1) 0.0400(4) Uani C 1.0
C5A 0.7913(3) 0.7622(3) 0.1811(1) 0.0333(4) Uani C 1.0
C6A 0.7161(3) 0.7382(3) 0.1255(1) 0.0331(5) Uani C 1.0
C7A 0.7766(3) 0.7744(3) 0.0559(1) 0.0422(6) Uani C 1.0
C8A 0.6847(3) 0.7468(3) 0.0106(2) 0.0499(8) Uani C 1.0
C9A 0.5355(3) 0.6842(3) 0.0358(1) 0.0461(7) Uani C 1.0
C10A 0.4822(3) 0.6507(3) 0.1060(1) 0.0356(5) Uani C 1.0
C11A 0.3295(3) 0.5849(3) 0.1442(1) 0.0363(5) Uani C 1.0
C12A 0.2167(4) 0.5365(4) 0.1142(1) 0.0458(6) Uani C 1.0
C13A 0.0805(3) 0.4714(4) 0.1561(2) 0.0505(7) Uani C 1.0
C14A 0.0611(3) 0.4567(3) 0.2263(2) 0.0478(8) Uani C 1.0
C15A 0.1778(3) 0.5071(3) 0.2537(1) 0.0403(6) Uani C 1.0
O1B 0.2302(4) 0.5218(3) 0.5479(1) 0.065(1) Uani O 1.0
N1B 0.4011(3) 0.8339(2) 0.2534(1) 0.0315(5) Uani N 1.0
N2B 0.4117(3) 0.6036(2) 0.3411(1) 0.0303(5) Uani N 1.0
N3B 0.5630(3) 0.4332(2) 0.2700(1) 0.0344(6) Uani N 1.0
C1B 0.4082(3) 0.9541(3) 0.2032(1) 0.0383(5) Uani C 1.0
C2B 0.3417(4) 1.0866(3) 0.2153(2) 0.0446(6) Uani C 1.0
C3B 0.2654(4) 1.0975(3) 0.2808(2) 0.0444(5) Uani C 1.0
C4B 0.2565(3) 0.9754(3) 0.3333(1) 0.0391(5) Uani C 1.0
C5B 0.3249(3) 0.8458(3) 0.3183(1) 0.0324(5) Uani C 1.0
C6B 0.3292(3) 0.7101(3) 0.3696(1) 0.0327(5) Uani C 1.0
C7B 0.2657(3) 0.6880(3) 0.4391(1) 0.0416(6) Uani C 1.0
C8B 0.2884(3) 0.5525(3) 0.4796(2) 0.0483(7) Uani C 1.0
C9B 0.3735(3) 0.4428(3) 0.4500(1) 0.0445(6) Uani C 1.0
C10B 0.4338(3) 0.4721(3) 0.3802(1) 0.0351(5) Uani C 1.0
C11B 0.5243(3) 0.3723(3) 0.3385(1) 0.0366(5) Uani C 1.0
C12B 0.5662(4) 0.2307(3) 0.3641(1) 0.0459(8) Uani C 1.0
C13B 0.6503(4) 0.1475(3) 0.3190(2) 0.0519(9) Uani C 1.0
C14B 0.6899(4) 0.2078(3) 0.2500(2) 0.050(1) Uani C 1.0
C15B 0.6449(3) 0.3502(3) 0.2271(1) 0.0419(8) Uani C 1.0
OW 0.0164(5) 0.7070(4) 0.5969(2) 0.070(1) Uani O 1.0
B1A 0.81859(21) 0.20038(22) 0.06134(9) 0.063(2) Uani B 1.0
F1A 0.8463(3) 0.1672(3) -0.0029(1) 0.083(2) Uani F 1.0
F2A 0.6935(3) 0.1198(4) 0.1018(1) 0.109(2) Uani F 1.0
F3A 0.9489(3) 0.1680(4) 0.0895(1) 0.092(2) Uani F 1.0
F4A 0.7856(5) 0.3465(3) 0.0569(2) 0.129(1) Uani F 1.0
B1B 0.7834(6) 0.9208(5) 0.4744(2) 0.064(2) Uani B 0.46
F1B 0.6755(8) 0.8624(9) 0.4463(4) 0.078(2) Uani F 0.46
F2B 0.7454(11) 1.0635(6) 0.4781(4) 0.131(4) Uani F 0.46
F3B 0.7831(9) 0.8421(8) 0.5389(3) 0.100(2) Uani F 0.46
F4B 0.9297(7) 0.9153(10) 0.4341(3) 0.104(3) Uani F 0.46
B1B' 0.8053(5) 0.9155(5) 0.4591(2) 0.061(2) Uani B 0.54
F1B' 0.6743(6) 0.8727(7) 0.4401(3) 0.078(2) Uani F 0.54
F2B' 0.7615(8) 0.9701(7) 0.5181(3) 0.115(3) Uani F 0.54
F3B' 0.9018(7) 0.7975(6) 0.4701(4) 0.107(4) Uani F 0.54
F4B' 0.8834(7) 1.0216(6) 0.4080(3) 0.101(3) Uani F 0.54
HO1A 0.8472 0.8124 -0.0689 0.072 Uani H 1.0
HC1A 0.6978 0.6957 0.3473 0.048 Uani H 1.0
HC2A 0.9468 0.8063 0.3350 0.060 Uani H 1.0
HC3A 1.1003 0.8907 0.2227 0.055 Uani H 1.0
HC4A 0.9996 0.8620 0.1239 0.045 Uani H 1.0
HC7A 0.8838 0.8193 0.0383 0.048 Uani H 1.0
HC9A 0.4688 0.6641 0.0036 0.055 Uani H 1.0
HC12A 0.2330 0.5482 0.0630 0.054 Uani H 1.0
HC13A -0.0028 0.4356 0.1355 0.061 Uani H 1.0
HC14A -0.0365 0.4100 0.2573 0.056 Uani H 1.0
HC15A 0.1627 0.4960 0.3048 0.044 Uani H 1.0
HO1B 0.1521 0.5947 0.5653 0.071 Uani H 1.0
HC1B 0.4635 0.9472 0.1554 0.043 Uani H 1.0
HC2B 0.3492 1.1737 0.1769 0.054 Uani H 1.0
HC3B 0.2167 1.1925 0.2905 0.052 Uani H 1.0
HC4B 0.2015 0.9811 0.3813 0.044 Uani H 1.0
HC7B 0.2047 0.7674 0.4599 0.048 Uani H 1.0
HC9B 0.3903 0.3451 0.4787 0.053 Uani H 1.0
HC12B 0.5363 0.1888 0.4145 0.052 Uani H 1.0
HC13B 0.6820 0.0446 0.3365 0.062 Uani H 1.0
HC14B 0.7505 0.1492 0.2168 0.059 Uani H 1.0
HC15B 0.6741 0.3932 0.1768 0.046 Uani H 1.0
H1OW 0.0716 0.8007 0.5954 0.070 Uani H 1.0
H2OW -0.0705 0.7615 0.5772 0.070 Uani H 1.0

loop_
_atom_site_aniso_label
_atom_site_aniso_U_11
_atom_site_aniso_U_22
_atom_site_aniso_U_33
_atom_site_aniso_U_12
_atom_site_aniso_U_13
_atom_site_aniso_U_23
_atom_site_aniso_type_symbol
Fe 0.0290(3) 0.0353(3) 0.0239(3) -0.0022(2) -0.0025(2) -0.0051(2) Fe
O1A 0.066(2) 0.106(3) 0.0258(6) -0.013(2) 0.0000(6) -0.0055(9) O
N1A 0.0345(6) 0.0367(8) 0.0293(7) -0.0020(5) -0.0062(5) -0.0082(6) N
N2A 0.0328(6) 0.0330(9) 0.0254(7) -0.0014(5) -0.0036(4) -0.0062(6) N
N3A 0.0324(6) 0.0348(8) 0.0331(7) -0.0028(5) -0.0041(4) -0.0067(5) N
C1A 0.0422(7) 0.052(1) 0.0345(8) -0.0039(6) -0.0112(5) -0.0126(8) C
C2A 0.0450(8) 0.060(1) 0.0478(9) -0.0061(8) -0.0167(7) -0.0173(9) C
C3A 0.0387(7) 0.050(1) 0.055(1) -0.0070(7) -0.0130(6) -0.0140(9) C
C4A 0.0340(6) 0.0406(9) 0.0445(8) -0.0056(6) -0.0056(5) -0.0078(6) C
C5A 0.0325(6) 0.0342(8) 0.0325(7) -0.0027(5) -0.0043(4) -0.0067(5) C
C6A 0.0337(6) 0.0364(9) 0.0274(7) -0.0026(5) -0.0020(5) -0.0051(5) C
C7A 0.0407(7) 0.053(1) 0.0284(6) -0.0058(6) 0.0007(5) -0.0036(7) C
C8A 0.0501(9) 0.071(2) 0.0255(6) -0.0072(8) -0.0018(5) -0.0059(7) C
C9A 0.0480(8) 0.064(1) 0.0268(6) -0.0052(7) -0.0072(5) -0.0097(7) C
C10A 0.0376(6) 0.0426(9) 0.0274(6) -0.0024(5) -0.0063(4) -0.0084(6) C
C11A 0.0359(6) 0.0405(8) 0.0344(6) -0.0029(5) -0.0083(4) -0.0098(5) C
C12A 0.0422(7) 0.054(1) 0.0463(7) -0.0055(6) -0.0148(6) -0.0155(8) C
C13A 0.0405(7) 0.055(1) 0.061(1) -0.0083(7) -0.0153(8) -0.016(1) C
C14A 0.0357(6) 0.048(1) 0.058(1) -0.0088(8) -0.0071(6) -0.009(1) C
C15A 0.0338(6) 0.042(1) 0.0426(8) -0.0060(7) -0.0025(5) -0.0056(7) C
O1B 0.088(2) 0.069(2) 0.0273(9) 0.014(1) 0.0041(7) -0.0016(5) O
N1B 0.0281(7) 0.0353(6) 0.0295(6) -0.0033(5) -0.0032(5) -0.0044(5) N
N2B 0.0265(7) 0.0365(6) 0.0267(7) -0.0023(5) -0.0034(5) -0.0051(4) N
N3B 0.0309(7) 0.0390(7) 0.0328(6) 0.0019(5) -0.0048(5) -0.0079(4) N
C1B 0.0402(8) 0.0369(6) 0.0340(6) -0.0026(6) -0.0034(6) -0.0015(6) C
C2B 0.052(1) 0.0363(6) 0.0425(8) 0.0006(6) -0.0081(8) -0.0026(6) C
C3B 0.052(1) 0.0377(6) 0.0450(9) 0.0049(6) -0.0111(8) -0.0093(5) C
C4B 0.0412(9) 0.0399(6) 0.0374(7) 0.0042(6) -0.0076(5) -0.0112(5) C
C5B 0.0298(7) 0.0368(6) 0.0304(6) -0.0008(5) -0.0046(5) -0.0074(4) C
C6B 0.0306(7) 0.0394(5) 0.0272(7) -0.0004(5) -0.0029(5) -0.0067(4) C
C7B 0.046(1) 0.0489(7) 0.0275(7) 0.0046(6) -0.0010(6) -0.0076(5) C
C8B 0.059(1) 0.0535(9) 0.0268(8) 0.0061(8) -0.0001(6) -0.0033(5) C
C9B 0.054(1) 0.0463(7) 0.0286(7) 0.0034(6) -0.0035(6) -0.0008(5) C
C10B 0.0359(7) 0.0388(6) 0.0287(7) 0.0000(5) -0.0048(5) -0.0034(4) C
C11B 0.0371(7) 0.0379(7) 0.0339(6) 0.0022(5) -0.0074(5) -0.0052(4) C
C12B 0.054(1) 0.0403(7) 0.0424(9) 0.0078(7) -0.0123(8) -0.0046(6) C
C13B 0.062(2) 0.0434(8) 0.052(1) 0.0145(8) -0.016(1) -0.0104(7) C
C14B 0.055(1) 0.0477(9) 0.050(1) 0.0156(9) -0.011(1) -0.0156(7) C
C15B 0.0409(9) 0.0455(8) 0.0392(7) 0.0085(7) -0.0055(7) -0.0125(6) C
OW 0.080(3) 0.062(2) 0.055(2) 0.011(2) 0.004(2) -0.001(2) O
B1A 0.052(2) 0.082(2) 0.048(1) -0.001(2) 0.006(1) -0.014(1) B
F1A 0.084(2) 0.110(3) 0.050(2) -0.009(2) 0.007(1) -0.022(1) F
F2A 0.072(3) 0.184(3) 0.058(2) -0.046(2) 0.009(2) -0.009(2) F
F3A 0.060(2) 0.138(3) 0.072(2) -0.004(2) -0.010(2) -0.012(2) F
F4A 0.206(4) 0.091(2) 0.105(3) 0.036(2) -0.060(3) -0.033(1) F
B1B 0.078(3) 0.062(2) 0.055(3) -0.006(2) -0.017(2) -0.017(2) B
F1B 0.085(3) 0.078(3) 0.073(3) -0.023(3) -0.032(2) 0.003(2) F
F2B 0.216(8) 0.080(4) 0.123(4) 0.031(3) -0.067(5) -0.054(3) F
F3B 0.132(6) 0.110(4) 0.062(2) -0.043(3) -0.036(2) 0.002(2) F
F4B 0.067(4) 0.136(4) 0.095(4) -0.005(2) -0.012(3) 0.006(3) F
B1B' 0.069(3) 0.060(2) 0.056(3) -0.006(2) -0.016(2) -0.014(2) B
F1B' 0.085(3) 0.077(3) 0.073(3) -0.022(3) -0.032(2) 0.002(2) F
F2B' 0.182(5) 0.106(4) 0.072(2) 0.002(3) -0.033(3) -0.044(3) F
F3B' 0.099(4) 0.096(3) 0.129(4) 0.025(3) -0.039(4) -0.014(3) F
F4B' 0.098(4) 0.117(3) 0.083(4) -0.046(3) -0.039(4) 0.023(3) F

loop_
_geom_angle_atom_site_label_1
_geom_angle_atom_site_label_2
_geom_angle_atom_site_label_3
_geom_angle
_geom_angle_site_symmetry_1
_geom_angle_site_symmetry_2
_geom_angle_site_symmetry_3
_geom_angle_publ_flag
N1A Fe N2A 81.4(1) 1_555 1_555 1_555 no
N1A Fe N3A 161.8(1) 1_555 1_555 1_555 no
N1A Fe N1B 89.9(1) 1_555 1_555 1_555 no
N1A Fe N2B 98.9(1) 1_555 1_555 1_555 no
N1A Fe N3B 91.4(1) 1_555 1_555 1_555 no
N2A Fe N3A 80.4(1) 1_555 1_555 1_555 no
N2A Fe N1B 97.5(1) 1_555 1_555 1_555 no
N2A Fe N2B 178.3(1) 1_555 1_555 1_555 no
N2A Fe N3B 101.0(1) 1_555 1_555 1_555 no
N3A Fe N1B 93.7(1) 1_555 1_555 1_555 no
N3A Fe N2B 99.3(1) 1_555 1_555 1_555 no
N3A Fe N3B 90.8(1) 1_555 1_555 1_555 no
N1B Fe N2B 80.9(1) 1_555 1_555 1_555 no
N1B Fe N3B 161.5(1) 1_555 1_555 1_555 no
N2B Fe N3B 80.7(1) 1_555 1_555 1_555 no
Fe N1A C1A 127.6(2) 1_555 1_555 1_555 no
Fe N1A C5A 114.4(2) 1_555 1_555 1_555 no
C1A N1A C5A 117.8(1) 1_555 1_555 1_555 no
Fe N2A C6A 118.9(2) 1_555 1_555 1_555 no
Fe N2A C10A 120.6(2) 1_555 1_555 1_555 no
C6A N2A C10A 120.5(2) 1_555 1_555 1_555 no
Fe N3A C11A 115.0(2) 1_555 1_555 1_555 no
Fe N3A C15A 127.1(2) 1_555 1_555 1_555 no
C11A N3A C15A 117.8(1) 1_555 1_555 1_555 no
N1A C1A C2A 122.4(2) 1_555 1_555 1_555 no
C1A C2A C3A 119.3(2) 1_555 1_555 1_555 no
C2A C3A C4A 119.3(2) 1_555 1_555 1_555 no
C3A C4A C5A 119.0(2) 1_555 1_555 1_555 no
N1A C5A C4A 122.1(2) 1_555 1_555 1_555 no
N1A C5A C6A 113.3(2) 1_555 1_555 1_555 no
C4A C5A C6A 124.6(2) 1_555 1_555 1_555 no
N2A C6A C5A 111.9(2) 1_555 1_555 1_555 no
N2A C6A C7A 121.2(2) 1_555 1_555 1_555 no
C5A C6A C7A 126.8(2) 1_555 1_555 1_555 no
C6A C7A C8A 118.4(2) 1_555 1_555 1_555 no
O1A C8A C7A 122.1(2) 1_555 1_555 1_555 no
O1A C8A C9A 117.6(2) 1_555 1_555 1_555 no
C7A C8A C9A 120.3(3) 1_555 1_555 1_555 no
C8A C9A C10A 118.4(2) 1_555 1_555 1_555 no
N2A C10A C9A 121.2(2) 1_555 1_555 1_555 no
N2A C10A C11A 110.7(2) 1_555 1_555 1_555 no
C9A C10A C11A 128.1(2) 1_555 1_555 1_555 no
N3A C11A C10A 113.3(2) 1_555 1_555 1_555 no
N3A C11A C12A 122.1(2) 1_555 1_555 1_555 no
C10A C11A C12A 124.6(2) 1_555 1_555 1_555 no
C11A C12A C13A 119.0(2) 1_555 1_555 1_555 no
C12A C13A C14A 119.3(2) 1_555 1_555 1_555 no
C13A C14A C15A 119.3(2) 1_555 1_555 1_555 no
N3A C15A C14A 122.4(2) 1_555 1_555 1_555 no
Fe N1B C1B 127.6(2) 1_555 1_555 1_555 no
Fe N1B C5B 114.5(2) 1_555 1_555 1_555 no
C1B N1B C5B 117.8(1) 1_555 1_555 1_555 no
Fe N2B C6B 119.6(2) 1_555 1_555 1_555 no
Fe N2B C10B 119.8(2) 1_555 1_555 1_555 no
C6B N2B C10B 120.5(2) 1_555 1_555 1_555 no
Fe N3B C11B 115.0(2) 1_555 1_555 1_555 no
Fe N3B C15B 127.2(2) 1_555 1_555 1_555 no
C11B N3B C15B 117.8(1) 1_555 1_555 1_555 no
N1B C1B C2B 122.4(2) 1_555 1_555 1_555 no
C1B C2B C3B 119.3(2) 1_555 1_555 1_555 no
C2B C3B C4B 119.3(2) 1_555 1_555 1_555 no
C3B C4B C5B 119.0(2) 1_555 1_555 1_555 no
N1B C5B C4B 122.1(2) 1_555 1_555 1_555 no
N1B C5B C6B 113.4(2) 1_555 1_555 1_555 no
C4B C5B C6B 124.4(2) 1_555 1_555 1_555 no
N2B C6B C5B 111.5(2) 1_555 1_555 1_555 no
N2B C6B C7B 121.2(2) 1_555 1_555 1_555 no
C5B C6B C7B 127.3(2) 1_555 1_555 1_555 no
C6B C7B C8B 118.4(2) 1_555 1_555 1_555 no
O1B C8B C7B 122.1(2) 1_555 1_555 1_555 no
O1B C8B C9B 117.6(2) 1_555 1_555 1_555 no
C7B C8B C9B 120.3(3) 1_555 1_555 1_555 no
C8B C9B C10B 118.4(2) 1_555 1_555 1_555 no
N2B C10B C9B 121.2(2) 1_555 1_555 1_555 no
N2B C10B C11B 111.3(2) 1_555 1_555 1_555 no
C9B C10B C11B 127.5(2) 1_555 1_555 1_555 no
N3B C11B C10B 113.2(2) 1_555 1_555 1_555 no
N3B C11B C12B 122.1(2) 1_555 1_555 1_555 no
C10B C11B C12B 124.7(2) 1_555 1_555 1_555 no
C11B C12B C13B 119.0(2) 1_555 1_555 1_555 no
C12B C13B C14B 119.3(2) 1_555 1_555 1_555 no
C13B C14B C15B 119.3(2) 1_555 1_555 1_555 no
N3B C15B C14B 122.4(2) 1_555 1_555 1_555 no
F1A B1A F2A 109.47 1_555 1_555 1_555 no

loop_
_geom_bond_atom_site_label_1
_geom_bond_atom_site_label_2
_geom_bond_distance
_geom_bond_site_symmetry_1
_geom_bond_site_symmetry_2
_geom_bond_publ_flag
Fe N1A 1.967(2) 1_555 1_555 no
Fe N2A 1.882(2) 1_555 1_555 no
Fe N3A 1.979(2) 1_555 1_555 no
Fe N1B 1.981(2) 1_555 1_555 no
Fe N2B 1.886(2) 1_555 1_555 no
Fe N3B 1.973(2) 1_555 1_555 no
O1A C8A 1.348(4) 1_555 1_555 no
N1A C1A 1.349(2) 1_555 1_555 no
N1A C5A 1.367(2) 1_555 1_555 no
N2A C6A 1.350(2) 1_555 1_555 no
N2A C10A 1.350(2) 1_555 1_555 no
N3A C11A 1.367(2) 1_555 1_555 no
N3A C15A 1.349(2) 1_555 1_555 no
C1A C2A 1.382(3) 1_555 1_555 no
C2A C3A 1.375(3) 1_555 1_555 no
C3A C4A 1.386(3) 1_555 1_555 no
C4A C5A 1.380(3) 1_555 1_555 no
C5A C6A 1.464(3) 1_555 1_555 no
C6A C7A 1.377(3) 1_555 1_555 no
C7A C8A 1.392(3) 1_555 1_555 no
C8A C9A 1.392(3) 1_555 1_555 no
C9A C10A 1.377(3) 1_555 1_555 no
C10A C11A 1.476(3) 1_555 1_555 no
C11A C12A 1.380(3) 1_555 1_555 no
C12A C13A 1.386(3) 1_555 1_555 no
C13A C14A 1.375(3) 1_555 1_555 no
C14A C15A 1.382(3) 1_555 1_555 no
O1B C8B 1.348(4) 1_555 1_555 no
N1B C1B 1.349(2) 1_555 1_555 no
N1B C5B 1.367(2) 1_555 1_555 no
N2B C6B 1.350(2) 1_555 1_555 no
N2B C10B 1.350(2) 1_555 1_555 no
N3B C11B 1.367(2) 1_555 1_555 no
N3B C15B 1.349(2) 1_555 1_555 no
C1B C2B 1.382(3) 1_555 1_555 no
C2B C3B 1.375(3) 1_555 1_555 no
C3B C4B 1.386(3) 1_555 1_555 no
C4B C5B 1.380(3) 1_555 1_555 no
C5B C6B 1.471(3) 1_555 1_555 no
C6B C7B 1.377(3) 1_555 1_555 no
C7B C8B 1.392(3) 1_555 1_555 no
C8B C9B 1.392(3) 1_555 1_555 no
C9B C10B 1.377(3) 1_555 1_555 no
C10B C11B 1.471(3) 1_555 1_555 no
C11B C12B 1.380(3) 1_555 1_555 no
C12B C13B 1.386(3) 1_555 1_555 no
C13B C14B 1.375(3) 1_555 1_555 no
C14B C15B 1.382(3) 1_555 1_555 no
B1A F1A 1.365(1) 1_555 1_555 no
